data_7205415
loop_
_publ_author_name
'Dey, Sandeep Kumar'
'Pramanik, Avijit'
'Das, Gopal'

_publ_section_title
;
 Anion specificity induced conformational changes in cresol-based
 tripodal podands controlled by weak interactions: structural and
 Hirshfeld surface analysis
;
_journal_issue 5
_journal_name_full CrystEngComm
_journal_page_first 1664
_journal_paper_doi 10.1039/c0ce00518e
_journal_volume 13
_journal_year 2011
_chemical_formula_sum 'C27 H33 N O3'
_chemical_formula_weight 419.54
_chemical_name_systematic
;
?
;
_space_group_IT_number 161
_symmetry_space_group_name_Hall 'R 3 -2"c'
_symmetry_space_group_name_H-M 'R 3 c :H'
_atom_sites_solution_hydrogens geom
_atom_sites_solution_primary direct
_atom_sites_solution_secondary difmap
_audit_creation_method SHELXL-97
_cell_angle_alpha 90.00
_cell_angle_beta 90.00
_cell_angle_gamma 120.00
_cell_formula_units_Z 6
_cell_length_a 20.4711(17)
_cell_length_b 20.4711(17)
_cell_length_c 9.5827(14)
_cell_measurement_reflns_used 3599
_cell_measurement_temperature 298(2)
_cell_measurement_theta_max 22.95
_cell_measurement_theta_min 3.44
_cell_volume 3477.8(7)
_computing_cell_refinement 'Bruker SMART'
_computing_data_collection 'Bruker SMART'
_computing_data_reduction 'Bruker SMART'
_computing_molecular_graphics 'Bruker SHELXTL'
_computing_publication_material 'Bruker SHELXTL'
_computing_structure_refinement 'SHELXL-97 (Sheldrick, 1997)'
_computing_structure_solution 'SHELXS-97 (Sheldrick, 1990)'
_diffrn_ambient_temperature 298(2)
_diffrn_measured_fraction_theta_full 0.990
_diffrn_measured_fraction_theta_max 0.990
_diffrn_measurement_device_type 'CCD area detector'
_diffrn_measurement_method 'phi and omega scans'
_diffrn_radiation_monochromator graphite
_diffrn_radiation_source 'fine-focus sealed tube'
_diffrn_radiation_type MoK\a
_diffrn_radiation_wavelength 0.71073
_diffrn_reflns_av_R_equivalents 0.1102
_diffrn_reflns_av_sigmaI/netI 0.0533
_diffrn_reflns_limit_h_max 26
_diffrn_reflns_limit_h_min -23
_diffrn_reflns_limit_k_max 27
_diffrn_reflns_limit_k_min -24
_diffrn_reflns_limit_l_max 12
_diffrn_reflns_limit_l_min -12
_diffrn_reflns_number 13751
_diffrn_reflns_theta_full 28.46
_diffrn_reflns_theta_max 28.46
_diffrn_reflns_theta_min 1.99
_exptl_absorpt_coefficient_mu 0.077
_exptl_absorpt_correction_T_max 0.981
_exptl_absorpt_correction_T_min 0.977
_exptl_absorpt_correction_type multi-scan
_exptl_absorpt_process_details 'SADAS (Sheldrick, 1997)'
_exptl_crystal_colour colorless
_exptl_crystal_density_diffrn 1.202
_exptl_crystal_density_method 'not measured'
_exptl_crystal_description rectangular
_exptl_crystal_F_000 1356
_exptl_crystal_size_max 0.34
_exptl_crystal_size_mid 0.29
_exptl_crystal_size_min 0.27
_refine_diff_density_max 0.143
_refine_diff_density_min -0.176
_refine_diff_density_rms 0.039
_refine_ls_extinction_method none
_refine_ls_goodness_of_fit_ref 1.043
_refine_ls_matrix_type full
_refine_ls_number_parameters 95
_refine_ls_number_reflns 1907
_refine_ls_number_restraints 1
_refine_ls_restrained_S_all 1.043
_refine_ls_R_factor_all 0.0748
_refine_ls_R_factor_gt 0.0547
_refine_ls_shift/su_max 0.000
_refine_ls_shift/su_mean 0.000
_refine_ls_structure_factor_coef Fsqd
_refine_ls_weighting_details 'calc w=1/[\s^2^(Fo^2^)+(0.0650P)^2^+0.0000P] where P=(Fo^2^+2Fc^2^)/3'
_refine_ls_weighting_scheme calc
_refine_ls_wR_factor_gt 0.1220
_refine_ls_wR_factor_ref 0.1295
_reflns_number_gt 1278
_reflns_number_total 1907
_reflns_threshold_expression >2sigma(I)
_cod_data_source_file C0CE00518E.TXT
_cod_data_source_block p-cresol
_cod_database_code 7205415

loop_
_symmetry_equiv_pos_as_xyz
'x, y, z'
'-y, x-y, z'
'-x+y, -x, z'
'-y, -x, z+1/2'
'x, x-y, z+1/2'
'-x+y, y, z+1/2'
'x+2/3, y+1/3, z+1/3'
'-y+2/3, x-y+1/3, z+1/3'
'-x+y+2/3, -x+1/3, z+1/3'
'-y+2/3, -x+1/3, z+5/6'
'x+2/3, x-y+1/3, z+5/6'
'-x+y+2/3, y+1/3, z+5/6'
'x+1/3, y+2/3, z+2/3'
'-y+1/3, x-y+2/3, z+2/3'
'-x+y+1/3, -x+2/3, z+2/3'
'-y+1/3, -x+2/3, z+7/6'
'x+1/3, x-y+2/3, z+7/6'
'-x+y+1/3, y+2/3, z+7/6'

loop_
_atom_site_label
_atom_site_type_symbol
_atom_site_fract_x
_atom_site_fract_y
_atom_site_fract_z
_atom_site_U_iso_or_equiv
_atom_site_adp_type
_atom_site_occupancy
_atom_site_symmetry_multiplicity
_atom_site_calc_flag
_atom_site_refinement_flags
_atom_site_disorder_assembly
_atom_site_disorder_group
O1 O 0.81246(9) 0.47132(10) 0.99428(14) 0.0605(5) Uani 1 1 d . . .
N1 N 0.6667 0.3333 1.1319(3) 0.0454(7) Uani 1 3 d S . .
C1 C 0.73390(12) 0.40118(13) 1.1851(2) 0.0540(5) Uani 1 1 d . . .
H1A H 0.7412 0.3930 1.2821 0.065 Uiso 1 1 calc R . .
H1B H 0.7248 0.4433 1.1814 0.065 Uiso 1 1 calc R . .
C2 C 0.80520(13) 0.42194(12) 1.1057(2) 0.0529(5) Uani 1 1 d . . .
H2A H 0.8484 0.4467 1.1675 0.063 Uiso 1 1 calc R . .
H2B H 0.8032 0.3768 1.0688 0.063 Uiso 1 1 calc R . .
C3 C 0.87851(12) 0.50431(12) 0.91963(19) 0.0472(5) Uani 1 1 d . . .
C4 C 0.88608(13) 0.55714(14) 0.8211(2) 0.0587(6) Uani 1 1 d . . .
H4 H 0.8472 0.5676 0.8082 0.070 Uiso 1 1 calc R . .
C5 C 0.95060(13) 0.59416(13) 0.7423(2) 0.0572(6) Uani 1 1 d . . .
H5 H 0.9550 0.6300 0.6777 0.069 Uiso 1 1 calc R . .
C6 C 1.00942(12) 0.57935(12) 0.7570(2) 0.0516(5) Uani 1 1 d . . .
C7 C 1.00058(13) 0.52627(13) 0.8545(2) 0.0532(5) Uani 1 1 d . . .
H7 H 1.0390 0.5150 0.8658 0.064 Uiso 1 1 calc R . .
C8 C 0.93655(12) 0.48899(12) 0.9366(2) 0.0510(6) Uani 1 1 d . . .
H8 H 0.9327 0.4539 1.0027 0.061 Uiso 1 1 calc R . .
C9 C 1.07987(15) 0.62217(15) 0.6709(3) 0.0715(7) Uani 1 1 d . . .
H9A H 1.1218 0.6244 0.7200 0.107 Uiso 1 1 calc R . .
H9B H 1.0892 0.6724 0.6546 0.107 Uiso 1 1 calc R . .
H9C H 1.0735 0.5970 0.5832 0.107 Uiso 1 1 calc R . .

loop_
_atom_site_aniso_label
_atom_site_aniso_U_11
_atom_site_aniso_U_22
_atom_site_aniso_U_33
_atom_site_aniso_U_23
_atom_site_aniso_U_13
_atom_site_aniso_U_12
O1 0.0500(10) 0.0745(12) 0.0624(10) 0.0137(8) 0.0029(7) 0.0352(8)
N1 0.0433(9) 0.0433(9) 0.0495(15) 0.000 0.000 0.0216(5)
C1 0.0536(13) 0.0535(14) 0.0518(13) -0.0105(10) -0.0034(10) 0.0245(11)
C2 0.0503(13) 0.0496(13) 0.0577(13) -0.0021(10) -0.0047(10) 0.0242(11)
C3 0.0430(12) 0.0518(12) 0.0479(12) -0.0035(9) -0.0031(8) 0.0245(10)
C4 0.0588(14) 0.0691(15) 0.0601(14) 0.0054(11) -0.0044(11) 0.0410(13)
C5 0.0627(15) 0.0580(14) 0.0535(12) 0.0063(10) -0.0012(11) 0.0321(12)
C6 0.0517(13) 0.0444(12) 0.0540(11) -0.0091(9) -0.0016(10) 0.0206(11)
C7 0.0472(11) 0.0524(13) 0.0644(12) -0.0049(10) -0.0025(10) 0.0282(10)
C8 0.0529(13) 0.0472(12) 0.0575(13) 0.0009(10) -0.0037(10) 0.0285(11)
C9 0.0620(16) 0.0577(15) 0.0835(19) -0.0011(13) 0.0133(13) 0.0214(13)

loop_
_atom_type_symbol
_atom_type_description
_atom_type_scat_dispersion_real
_atom_type_scat_dispersion_imag
_atom_type_scat_source
C C 0.0033 0.0016 'International Tables Vol C Tables 4.2.6.8 and 6.1.1.4'
H H 0.0000 0.0000 'International Tables Vol C Tables 4.2.6.8 and 6.1.1.4'
N N 0.0061 0.0033 'International Tables Vol C Tables 4.2.6.8 and 6.1.1.4'
O O 0.0106 0.0060 'International Tables Vol C Tables 4.2.6.8 and 6.1.1.4'

loop_
_geom_angle_atom_site_label_1
_geom_angle_atom_site_label_2
_geom_angle_atom_site_label_3
_geom_angle
_geom_angle_site_symmetry_1
_geom_angle_site_symmetry_3
_geom_angle_publ_flag
C3 O1 C2 117.85(16) . . ?
C1 N1 C1 108.70(14) 3_665 . ?
C1 N1 C1 108.70(14) 3_665 2_655 ?
C1 N1 C1 108.70(14) . 2_655 ?
N1 C1 C2 114.08(18) . . ?
N1 C1 H1A 108.7 . . ?
C2 C1 H1A 108.7 . . ?
N1 C1 H1B 108.7 . . ?
C2 C1 H1B 108.7 . . ?
H1A C1 H1B 107.6 . . ?
O1 C2 C1 108.72(18) . . ?
O1 C2 H2A 109.9 . . ?
C1 C2 H2A 109.9 . . ?
O1 C2 H2B 109.9 . . ?
C1 C2 H2B 109.9 . . ?
H2A C2 H2B 108.3 . . ?
O1 C3 C8 125.06(19) . . ?
O1 C3 C4 115.95(18) . . ?
C8 C3 C4 119.0(2) . . ?
C5 C4 C3 120.4(2) . . ?
C5 C4 H4 119.8 . . ?
C3 C4 H4 119.8 . . ?
C4 C5 C6 121.6(2) . . ?
C4 C5 H5 119.2 . . ?
C6 C5 H5 119.2 . . ?
C7 C6 C5 117.1(2) . . ?
C7 C6 C9 122.8(2) . . ?
C5 C6 C9 120.0(2) . . ?
C6 C7 C8 122.4(2) . . ?
C6 C7 H7 118.8 . . ?
C8 C7 H7 118.8 . . ?
C3 C8 C7 119.5(2) . . ?
C3 C8 H8 120.3 . . ?
C7 C8 H8 120.3 . . ?
C6 C9 H9A 109.5 . . ?
C6 C9 H9B 109.5 . . ?
H9A C9 H9B 109.5 . . ?
C6 C9 H9C 109.5 . . ?
H9A C9 H9C 109.5 . . ?
H9B C9 H9C 109.5 . . ?

loop_
_geom_bond_atom_site_label_1
_geom_bond_atom_site_label_2
_geom_bond_distance
_geom_bond_site_symmetry_2
_geom_bond_publ_flag
O1 C3 1.372(3) . ?
O1 C2 1.426(3) . ?
N1 C1 1.473(2) 3_665 ?
N1 C1 1.474(2) . ?
N1 C1 1.474(2) 2_655 ?
C1 C2 1.506(3) . ?
C1 H1A 0.9700 . ?
C1 H1B 0.9700 . ?
C2 H2A 0.9700 . ?
C2 H2B 0.9700 . ?
C3 C8 1.382(3) . ?
C3 C4 1.385(3) . ?
C4 C5 1.374(3) . ?
C4 H4 0.9300 . ?
C5 C6 1.388(3) . ?
C5 H5 0.9300 . ?
C6 C7 1.375(3) . ?
C6 C9 1.505(3) . ?
C7 C8 1.385(3) . ?
C7 H7 0.9300 . ?
C8 H8 0.9300 . ?
C9 H9A 0.9600 . ?
C9 H9B 0.9600 . ?
C9 H9C 0.9600 . ?

loop_
_geom_torsion_atom_site_label_1
_geom_torsion_atom_site_label_2
_geom_torsion_atom_site_label_3
_geom_torsion_atom_site_label_4
_geom_torsion
_geom_torsion_site_symmetry_1
_geom_torsion_site_symmetry_2
_geom_torsion_site_symmetry_3
_geom_torsion_site_symmetry_4
_geom_torsion_publ_flag
C1 N1 C1 C2 79.9(3) 3_665 . . . ?
C1 N1 C1 C2 -162.0(2) 2_655 . . . ?
C3 O1 C2 C1 172.11(18) . . . . ?
N1 C1 C2 O1 89.7(2) . . . . ?
C2 O1 C3 C8 5.4(3) . . . . ?
C2 O1 C3 C4 -174.19(19) . . . . ?
O1 C3 C4 C5 179.1(2) . . . . ?
C8 C3 C4 C5 -0.5(3) . . . . ?
C3 C4 C5 C6 0.9(4) . . . . ?
C4 C5 C6 C7 -0.4(3) . . . . ?
C4 C5 C6 C9 -178.8(2) . . . . ?
C5 C6 C7 C8 -0.6(3) . . . . ?
C9 C6 C7 C8 177.8(2) . . . . ?
O1 C3 C8 C7 -180.0(2) . . . . ?
C4 C3 C8 C7 -0.4(3) . . . . ?
C6 C7 C8 C3 1.0(3) . . . . ?
